data_4025705
loop_
_publ_author_name
'Gui-Chao Kuang'
'Heather A. Michaels'
'J. Tyler Simmons'
'Ronald J. Clark'
'Lei Zhu'

_publ_section_title
;
 Chelation-Assisted, Copper(II)-Acetate-Accelerated Azide-Alkyne
 Cycloaddition
;
_journal_name_full 'Journal of Organic Chemistry'
_journal_page_first 6540
_journal_page_last 6548
_journal_paper_doi 10.1021/jo101305m
_journal_volume 75
_journal_year 2010
_chemical_formula_moiety 'C30 H32 Cu N8 O4, 2(C2 H3 N), 2(Cl O4)'
_chemical_formula_sum 'C34 H38 Cl2 Cu N10 O12'
_chemical_formula_weight 913.18
_chemical_name_systematic
; 
 ? 
;
_space_group_IT_number 14
_symmetry_cell_setting monoclinic
_symmetry_space_group_name_Hall '-P 2yn'
_symmetry_space_group_name_H-M 'P 1 21/n 1'
_atom_sites_solution_hydrogens geom
_atom_sites_solution_primary direct
_atom_sites_solution_secondary difmap
_audit_creation_method SHELXL-97
_cell_angle_alpha 90.00
_cell_angle_beta 100.007(4)
_cell_angle_gamma 90.00
_cell_formula_units_Z 2
_cell_length_a 7.686(2)
_cell_length_b 23.514(6)
_cell_length_c 11.108(3)
_cell_measurement_reflns_used 5800
_cell_measurement_temperature 103(2)
_cell_measurement_theta_max 28.65
_cell_measurement_theta_min 2.54
_cell_volume 1977.0(9)
_computing_cell_refinement 'Bruker SAINT'
_computing_data_collection 'Bruker APEX2'
_computing_data_reduction 'Bruker SAINT'
_computing_molecular_graphics 'Bruker SHELXTL'
_computing_publication_material 'Bruker SHELXTL'
_computing_structure_refinement 'SHELXL-97 (Sheldrick, 2008)'
_computing_structure_solution 'SHELXS-97 (Sheldrick, 2008)'
_diffrn_ambient_temperature 103(2)
_diffrn_measured_fraction_theta_full 0.832
_diffrn_measured_fraction_theta_max 0.832
_diffrn_measurement_device_type 'Bruker APEX-II CCD'
_diffrn_measurement_method '\f and \w scans'
_diffrn_radiation_monochromator graphite
_diffrn_radiation_source 'fine-focus sealed tube'
_diffrn_radiation_type MoK\a
_diffrn_radiation_wavelength 0.71073
_diffrn_reflns_av_R_equivalents 0.0238
_diffrn_reflns_av_sigmaI/netI 0.0336
_diffrn_reflns_limit_h_max 9
_diffrn_reflns_limit_h_min -10
_diffrn_reflns_limit_k_max 31
_diffrn_reflns_limit_k_min -31
_diffrn_reflns_limit_l_max 12
_diffrn_reflns_limit_l_min -14
_diffrn_reflns_number 9684
_diffrn_reflns_theta_full 29.05
_diffrn_reflns_theta_max 29.05
_diffrn_reflns_theta_min 2.05
_exptl_absorpt_coefficient_mu 0.762
_exptl_absorpt_correction_T_max 0.9208
_exptl_absorpt_correction_T_min 0.8563
_exptl_absorpt_correction_type empirical
_exptl_absorpt_process_details SADABS
_exptl_crystal_colour green
_exptl_crystal_density_diffrn 1.534
_exptl_crystal_density_method 'not measured'
_exptl_crystal_description 'elongated rod'
_exptl_crystal_F_000 942
_exptl_crystal_size_max 0.21
_exptl_crystal_size_mid 0.13
_exptl_crystal_size_min 0.11
_refine_diff_density_max 0.539
_refine_diff_density_min -0.460
_refine_diff_density_rms 0.065
_refine_ls_extinction_method none
_refine_ls_goodness_of_fit_ref 1.037
_refine_ls_hydrogen_treatment mixed
_refine_ls_matrix_type full
_refine_ls_number_parameters 276
_refine_ls_number_reflns 4400
_refine_ls_number_restraints 0
_refine_ls_restrained_S_all 1.037
_refine_ls_R_factor_all 0.0426
_refine_ls_R_factor_gt 0.0346
_refine_ls_shift/su_max 0.001
_refine_ls_shift/su_mean 0.000
_refine_ls_structure_factor_coef Fsqd
_refine_ls_weighting_details 'calc w=1/[\s^2^(Fo^2^)+(0.0459P)^2^+1.1418P] where P=(Fo^2^+2Fc^2^)/3'
_refine_ls_weighting_scheme calc
_refine_ls_wR_factor_gt 0.0896
_refine_ls_wR_factor_ref 0.0943
_reflns_number_gt 3732
_reflns_number_total 4400
_reflns_threshold_expression >2sigma(I)
_cod_data_source_file jo101305m_si_001.cif
_cod_data_source_block zhu34
_cod_depositor_comments
;
The following automatic conversions were performed:

'_symmetry_cell_setting' value 'Monoclinic' changed to 'monoclinic'
according to the built-in table from CIF Core dictionary named
'cif_core.dic' version 2.4.1 from 2010-06-29.

Automatic conversion script
Id: cif_fix_values 1646 2011-03-28 12:23:43Z adriana 
;
_cod_original_cell_volume 1977.1(9)
_cod_original_sg_symbol_Hall -P2yn
_cod_database_code 4025705

loop_
_symmetry_equiv_pos_as_xyz
'x, y, z'
'-x+1/2, y+1/2, -z+1/2'
'-x, -y, -z'
'x-1/2, -y-1/2, z-1/2'

loop_
_atom_site_label
_atom_site_type_symbol
_atom_site_fract_x
_atom_site_fract_y
_atom_site_fract_z
_atom_site_U_iso_or_equiv
_atom_site_adp_type
_atom_site_occupancy
_atom_site_symmetry_multiplicity
_atom_site_calc_flag
_atom_site_refinement_flags
_atom_site_disorder_assembly
_atom_site_disorder_group
Cu1 Cu 0.0000 0.0000 0.0000 0.01189(10) Uani 1 2 d S . .
C1 C 0.0867(2) 0.10918(8) -0.11056(18) 0.0176(4) Uani 1 1 d . . .
H1 H 0.1314 0.0837 -0.1641 0.021 Uiso 1 1 calc R . .
C2 C 0.0968(3) 0.16711(8) -0.13156(19) 0.0224(4) Uani 1 1 d . . .
H2 H 0.1465 0.1809 -0.1985 0.027 Uiso 1 1 calc R . .
C3 C 0.0333(3) 0.20444(8) -0.0536(2) 0.0244(5) Uani 1 1 d . . .
H3 H 0.0369 0.2443 -0.0668 0.029 Uiso 1 1 calc R . .
C4 C -0.0359(2) 0.18276(8) 0.04441(19) 0.0203(4) Uani 1 1 d . . .
H4 H -0.0788 0.2077 0.0999 0.024 Uiso 1 1 calc R . .
C5 C -0.0417(2) 0.12438(7) 0.06021(17) 0.0149(4) Uani 1 1 d . . .
C6 C -0.1198(2) 0.10038(7) 0.16478(17) 0.0159(4) Uani 1 1 d . . .
H6A H -0.1424 0.1318 0.2194 0.019 Uiso 1 1 calc R . .
H6B H -0.2343 0.0821 0.1322 0.019 Uiso 1 1 calc R . .
C7 C 0.0672(2) 0.05800(8) 0.35496(17) 0.0154(4) Uani 1 1 d . . .
H7 H 0.0550 0.0861 0.4144 0.018 Uiso 1 1 calc R . .
C8 C 0.1609(2) 0.00750(7) 0.37248(17) 0.0139(4) Uani 1 1 d . . .
C9 C 0.2617(2) -0.01724(8) 0.48501(17) 0.0141(4) Uani 1 1 d . . .
C10 C 0.3149(2) -0.07382(8) 0.48676(17) 0.0179(4) Uani 1 1 d . . .
H10 H 0.2855 -0.0962 0.4150 0.021 Uiso 1 1 calc R . .
C11 C 0.4107(2) -0.09809(8) 0.59223(18) 0.0190(4) Uani 1 1 d . . .
H11 H 0.4465 -0.1368 0.5924 0.023 Uiso 1 1 calc R . .
C12 C 0.4532(2) -0.06522(8) 0.69703(17) 0.0159(4) Uani 1 1 d . . .
C13 C 0.3993(2) -0.00862(8) 0.69705(18) 0.0171(4) Uani 1 1 d . . .
H13 H 0.4280 0.0136 0.7692 0.020 Uiso 1 1 calc R . .
C14 C 0.3040(2) 0.01530(8) 0.59183(18) 0.0169(4) Uani 1 1 d . . .
H14 H 0.2673 0.0539 0.5921 0.020 Uiso 1 1 calc R . .
C15 C 0.5846(3) -0.14481(8) 0.8150(2) 0.0236(4) Uani 1 1 d . . .
H15A H 0.4749 -0.1664 0.7917 0.035 Uiso 1 1 calc R . .
H15B H 0.6382 -0.1543 0.8992 0.035 Uiso 1 1 calc R . .
H15C H 0.6668 -0.1545 0.7599 0.035 Uiso 1 1 calc R . .
N1 N 0.01616(18) 0.08753(6) -0.01740(14) 0.0144(3) Uani 1 1 d . . .
N2 N -0.00252(19) 0.05858(6) 0.23532(14) 0.0136(3) Uani 1 1 d . . .
N3 N 0.0444(2) 0.01121(6) 0.18073(14) 0.0140(3) Uani 1 1 d . . .
N4 N 0.1452(2) -0.02016(6) 0.26356(14) 0.0152(3) Uani 1 1 d . . .
O1 O 0.54643(17) -0.08507(5) 0.80662(12) 0.0195(3) Uani 1 1 d . . .
O2 O -0.30425(18) -0.00065(6) -0.00489(13) 0.0173(3) Uani 1 1 d . . .
H2A H -0.349(3) -0.0238(11) -0.040(2) 0.026 Uiso 1 1 d . . .
H2B H -0.347(3) 0.0259(11) -0.032(2) 0.026 Uiso 1 1 d . . .
Cl1 Cl 0.99576(6) 0.79679(2) 0.48085(5) 0.02453(13) Uani 1 1 d . . .
O3 O 0.8805(3) 0.74899(8) 0.4661(2) 0.0563(6) Uani 1 1 d . . .
O4 O 1.1390(2) 0.78562(8) 0.41606(19) 0.0465(5) Uani 1 1 d . . .
O6 O 0.9064(2) 0.84754(7) 0.43137(16) 0.0435(5) Uani 1 1 d . . .
O5 O 1.0674(3) 0.80537(7) 0.60777(15) 0.0435(5) Uani 1 1 d . . .
C21 C 0.5503(3) 0.14232(8) 0.8292(2) 0.0236(4) Uani 1 1 d . . .
C22 C 0.5387(3) 0.18868(9) 0.7400(2) 0.0321(5) Uani 1 1 d . . .
H22A H 0.4403 0.1814 0.6729 0.048 Uiso 1 1 calc R . .
H22B H 0.6492 0.1909 0.7076 0.048 Uiso 1 1 calc R . .
H22C H 0.5187 0.2247 0.7799 0.048 Uiso 1 1 calc R . .
N21 N 0.5574(2) 0.10628(7) 0.89751(18) 0.0290(4) Uani 1 1 d . . .

loop_
_atom_site_aniso_label
_atom_site_aniso_U_11
_atom_site_aniso_U_22
_atom_site_aniso_U_33
_atom_site_aniso_U_23
_atom_site_aniso_U_13
_atom_site_aniso_U_12
Cu1 0.01441(16) 0.01296(15) 0.00797(17) -0.00125(11) 0.00104(12) 0.00030(10)
C1 0.0176(8) 0.0208(9) 0.0133(9) -0.0002(7) -0.0004(7) -0.0015(7)
C2 0.0238(9) 0.0246(10) 0.0179(10) 0.0064(8) 0.0007(8) -0.0031(8)
C3 0.0292(10) 0.0158(9) 0.0262(12) 0.0055(8) -0.0010(9) 0.0000(7)
C4 0.0220(9) 0.0177(9) 0.0199(10) -0.0029(7) 0.0002(8) 0.0027(7)
C5 0.0133(8) 0.0173(8) 0.0126(9) -0.0005(7) -0.0019(7) 0.0016(6)
C6 0.0156(8) 0.0176(8) 0.0137(9) -0.0018(7) 0.0004(7) 0.0036(6)
C7 0.0173(8) 0.0196(8) 0.0092(9) -0.0032(7) 0.0026(7) -0.0014(7)
C8 0.0131(8) 0.0184(8) 0.0105(9) -0.0009(6) 0.0025(7) -0.0023(6)
C9 0.0125(8) 0.0186(8) 0.0113(9) 0.0015(7) 0.0025(7) -0.0028(6)
C10 0.0221(9) 0.0183(8) 0.0128(9) -0.0027(7) 0.0021(7) -0.0018(7)
C11 0.0238(9) 0.0163(8) 0.0167(10) 0.0003(7) 0.0031(8) 0.0004(7)
C12 0.0145(8) 0.0206(9) 0.0121(9) 0.0032(7) 0.0011(7) -0.0026(7)
C13 0.0186(9) 0.0201(9) 0.0117(10) -0.0018(7) 0.0005(7) -0.0027(7)
C14 0.0181(8) 0.0170(8) 0.0149(10) -0.0002(7) 0.0013(7) -0.0014(7)
C15 0.0260(10) 0.0212(9) 0.0210(11) 0.0053(8) -0.0029(8) 0.0028(8)
N1 0.0140(7) 0.0165(7) 0.0117(8) -0.0012(6) -0.0004(6) -0.0001(5)
N2 0.0150(7) 0.0161(7) 0.0098(8) -0.0028(6) 0.0025(6) 0.0012(5)
N3 0.0165(7) 0.0152(7) 0.0099(8) -0.0010(6) 0.0012(6) 0.0013(5)
N4 0.0167(7) 0.0177(7) 0.0107(8) 0.0001(6) 0.0006(6) -0.0004(6)
O1 0.0230(7) 0.0192(6) 0.0141(7) 0.0025(5) -0.0028(6) -0.0004(5)
O2 0.0155(7) 0.0176(7) 0.0172(7) -0.0013(5) -0.0012(6) 0.0011(5)
Cl1 0.0294(3) 0.0224(2) 0.0215(3) -0.00471(18) 0.0036(2) -0.00482(18)
O3 0.0524(12) 0.0491(11) 0.0681(15) -0.0194(10) 0.0121(10) -0.0287(9)
O4 0.0396(10) 0.0507(11) 0.0547(13) 0.0079(9) 0.0235(9) 0.0110(8)
O6 0.0558(11) 0.0403(9) 0.0290(10) -0.0113(7) -0.0072(8) 0.0238(8)
O5 0.0728(13) 0.0308(8) 0.0227(9) -0.0014(7) -0.0041(9) -0.0103(8)
C21 0.0234(10) 0.0206(9) 0.0258(12) -0.0056(8) 0.0020(9) 0.0031(7)
C22 0.0458(13) 0.0264(11) 0.0262(13) 0.0024(9) 0.0117(11) 0.0035(9)
N21 0.0308(9) 0.0220(8) 0.0312(11) 0.0010(8) -0.0026(8) 0.0022(7)

loop_
_atom_type_symbol
_atom_type_description
_atom_type_scat_dispersion_real
_atom_type_scat_dispersion_imag
_atom_type_scat_source
C C 0.0033 0.0016 'International Tables Vol C Tables 4.2.6.8 and 6.1.1.4'
H H 0.0000 0.0000 'International Tables Vol C Tables 4.2.6.8 and 6.1.1.4'
N N 0.0061 0.0033 'International Tables Vol C Tables 4.2.6.8 and 6.1.1.4'
O O 0.0106 0.0060 'International Tables Vol C Tables 4.2.6.8 and 6.1.1.4'
Cl Cl 0.1484 0.1585 'International Tables Vol C Tables 4.2.6.8 and 6.1.1.4'
Cu Cu 0.3201 1.2651 'International Tables Vol C Tables 4.2.6.8 and 6.1.1.4'

loop_
_geom_angle_atom_site_label_1
_geom_angle_atom_site_label_2
_geom_angle_atom_site_label_3
_geom_angle
_geom_angle_site_symmetry_1
_geom_angle_site_symmetry_3
_geom_angle_publ_flag
N3 Cu1 N3 180.0 . 3 ?
N3 Cu1 N1 87.72(6) . . ?
N3 Cu1 N1 92.29(6) 3 . ?
N3 Cu1 N1 92.29(6) . 3 ?
N3 Cu1 N1 87.71(6) 3 3 ?
N1 Cu1 N1 180.0 . 3 ?
N3 Cu1 O2 91.13(6) . . ?
N3 Cu1 O2 88.87(6) 3 . ?
N1 Cu1 O2 94.62(5) . . ?
N1 Cu1 O2 85.38(5) 3 . ?
N3 Cu1 O2 88.87(6) . 3 ?
N3 Cu1 O2 91.13(6) 3 3 ?
N1 Cu1 O2 85.38(5) . 3 ?
N1 Cu1 O2 94.62(5) 3 3 ?
O2 Cu1 O2 180.0 . 3 ?
N1 C1 C2 122.79(19) . . ?
N1 C1 H1 118.6 . . ?
C2 C1 H1 118.6 . . ?
C3 C2 C1 118.9(2) . . ?
C3 C2 H2 120.6 . . ?
C1 C2 H2 120.6 . . ?
C2 C3 C4 118.93(18) . . ?
C2 C3 H3 120.5 . . ?
C4 C3 H3 120.5 . . ?
C5 C4 C3 119.20(19) . . ?
C5 C4 H4 120.4 . . ?
C3 C4 H4 120.4 . . ?
N1 C5 C4 122.23(18) . . ?
N1 C5 C6 118.10(16) . . ?
C4 C5 C6 119.64(17) . . ?
N2 C6 C5 111.89(15) . . ?
N2 C6 H6A 109.2 . . ?
C5 C6 H6A 109.2 . . ?
N2 C6 H6B 109.2 . . ?
C5 C6 H6B 109.2 . . ?
H6A C6 H6B 107.9 . . ?
N2 C7 C8 104.84(16) . . ?
N2 C7 H7 127.6 . . ?
C8 C7 H7 127.6 . . ?
N4 C8 C7 108.75(16) . . ?
N4 C8 C9 121.26(16) . . ?
C7 C8 C9 129.98(17) . . ?
C10 C9 C14 119.05(16) . . ?
C10 C9 C8 120.01(16) . . ?
C14 C9 C8 120.94(16) . . ?
C9 C10 C11 120.98(17) . . ?
C9 C10 H10 119.5 . . ?
C11 C10 H10 119.5 . . ?
C12 C11 C10 119.36(17) . . ?
C12 C11 H11 120.3 . . ?
C10 C11 H11 120.3 . . ?
O1 C12 C11 124.13(16) . . ?
O1 C12 C13 115.53(16) . . ?
C11 C12 C13 120.34(16) . . ?
C14 C13 C12 120.05(17) . . ?
C14 C13 H13 120.0 . . ?
C12 C13 H13 120.0 . . ?
C13 C14 C9 120.22(17) . . ?
C13 C14 H14 119.9 . . ?
C9 C14 H14 119.9 . . ?
O1 C15 H15A 109.5 . . ?
O1 C15 H15B 109.5 . . ?
H15A C15 H15B 109.5 . . ?
O1 C15 H15C 109.5 . . ?
H15A C15 H15C 109.5 . . ?
H15B C15 H15C 109.5 . . ?
C1 N1 C5 117.92(16) . . ?
C1 N1 Cu1 119.00(12) . . ?
C5 N1 Cu1 123.07(13) . . ?
C7 N2 N3 110.16(14) . . ?
C7 N2 C6 129.66(15) . . ?
N3 N2 C6 120.13(14) . . ?
N4 N3 N2 108.60(15) . . ?
N4 N3 Cu1 127.20(12) . . ?
N2 N3 Cu1 123.37(11) . . ?
N3 N4 C8 107.65(15) . . ?
C12 O1 C15 117.20(14) . . ?
Cu1 O2 H2A 114(2) . . ?
Cu1 O2 H2B 111.7(19) . . ?
H2A O2 H2B 106(3) . . ?
O3 Cl1 O5 110.43(12) . . ?
O3 Cl1 O6 111.42(13) . . ?
O5 Cl1 O6 109.57(10) . . ?
O3 Cl1 O4 108.25(12) . . ?
O5 Cl1 O4 108.67(12) . . ?
O6 Cl1 O4 108.43(12) . . ?
N21 C21 C22 179.2(2) . . ?
C21 C22 H22A 109.5 . . ?
C21 C22 H22B 109.5 . . ?
H22A C22 H22B 109.5 . . ?
C21 C22 H22C 109.5 . . ?
H22A C22 H22C 109.5 . . ?
H22B C22 H22C 109.5 . . ?

loop_
_geom_bond_atom_site_label_1
_geom_bond_atom_site_label_2
_geom_bond_distance
_geom_bond_site_symmetry_2
_geom_bond_publ_flag
Cu1 N3 1.9945(16) . ?
Cu1 N3 1.9945(16) 3 ?
Cu1 N1 2.0729(16) . ?
Cu1 N1 2.0730(16) 3 ?
Cu1 O2 2.3298(15) . ?
Cu1 O2 2.3298(15) 3 ?
C1 N1 1.349(3) . ?
C1 C2 1.386(3) . ?
C1 H1 0.9500 . ?
C2 C3 1.380(3) . ?
C2 H2 0.9500 . ?
C3 C4 1.389(3) . ?
C3 H3 0.9500 . ?
C4 C5 1.385(3) . ?
C4 H4 0.9500 . ?
C5 N1 1.351(2) . ?
C5 C6 1.507(3) . ?
C6 N2 1.465(2) . ?
C6 H6A 0.9900 . ?
C6 H6B 0.9900 . ?
C7 N2 1.344(2) . ?
C7 C8 1.385(2) . ?
C7 H7 0.9500 . ?
C8 N4 1.360(2) . ?
C8 C9 1.471(2) . ?
C9 C10 1.391(3) . ?
C9 C14 1.402(3) . ?
C10 C11 1.393(2) . ?
C10 H10 0.9500 . ?
C11 C12 1.388(3) . ?
C11 H11 0.9500 . ?
C12 O1 1.382(2) . ?
C12 C13 1.394(3) . ?
C13 C14 1.386(2) . ?
C13 H13 0.9500 . ?
C14 H14 0.9500 . ?
C15 O1 1.435(2) . ?
C15 H15A 0.9800 . ?
C15 H15B 0.9800 . ?
C15 H15C 0.9800 . ?
N2 N3 1.347(2) . ?
N3 N4 1.320(2) . ?
O2 H2A 0.72(3) . ?
O2 H2B 0.74(3) . ?
Cl1 O3 1.4228(17) . ?
Cl1 O5 1.4359(17) . ?
Cl1 O6 1.4374(17) . ?
Cl1 O4 1.4404(19) . ?
C21 N21 1.133(3) . ?
C21 C22 1.465(3) . ?
C22 H22A 0.9800 . ?
C22 H22B 0.9800 . ?
C22 H22C 0.9800 . ?

loop_
_geom_torsion_atom_site_label_1
_geom_torsion_atom_site_label_2
_geom_torsion_atom_site_label_3
_geom_torsion_atom_site_label_4
_geom_torsion
_geom_torsion_site_symmetry_1
_geom_torsion_site_symmetry_2
_geom_torsion_site_symmetry_3
_geom_torsion_site_symmetry_4
_geom_torsion_publ_flag
N1 C1 C2 C3 0.5(3) . . . . ?
C1 C2 C3 C4 1.0(3) . . . . ?
C2 C3 C4 C5 -0.9(3) . . . . ?
C3 C4 C5 N1 -0.7(3) . . . . ?
C3 C4 C5 C6 -178.80(16) . . . . ?
N1 C5 C6 N2 51.9(2) . . . . ?
C4 C5 C6 N2 -129.93(16) . . . . ?
N2 C7 C8 N4 0.3(2) . . . . ?
N2 C7 C8 C9 -178.34(18) . . . . ?
N4 C8 C9 C10 -12.0(3) . . . . ?
C7 C8 C9 C10 166.51(19) . . . . ?
N4 C8 C9 C14 168.56(17) . . . . ?
C7 C8 C9 C14 -12.9(3) . . . . ?
C14 C9 C10 C11 -0.7(3) . . . . ?
C8 C9 C10 C11 179.88(18) . . . . ?
C9 C10 C11 C12 0.1(3) . . . . ?
C10 C11 C12 O1 179.53(18) . . . . ?
C10 C11 C12 C13 0.5(3) . . . . ?
O1 C12 C13 C14 -179.59(17) . . . . ?
C11 C12 C13 C14 -0.5(3) . . . . ?
C12 C13 C14 C9 -0.1(3) . . . . ?
C10 C9 C14 C13 0.7(3) . . . . ?
C8 C9 C14 C13 -179.87(18) . . . . ?
C2 C1 N1 C5 -2.1(2) . . . . ?
C2 C1 N1 Cu1 177.61(13) . . . . ?
C4 C5 N1 C1 2.2(2) . . . . ?
C6 C5 N1 C1 -179.71(14) . . . . ?
C4 C5 N1 Cu1 -177.48(12) . . . . ?
C6 C5 N1 Cu1 0.6(2) . . . . ?
N3 Cu1 N1 C1 145.54(13) . . . . ?
N3 Cu1 N1 C1 -34.46(13) 3 . . . ?
O2 Cu1 N1 C1 -123.51(12) . . . . ?
O2 Cu1 N1 C1 56.49(12) 3 . . . ?
N3 Cu1 N1 C5 -34.79(13) . . . . ?
N3 Cu1 N1 C5 145.21(13) 3 . . . ?
O2 Cu1 N1 C5 56.16(13) . . . . ?
O2 Cu1 N1 C5 -123.84(13) 3 . . . ?
C8 C7 N2 N3 0.0(2) . . . . ?
C8 C7 N2 C6 177.47(17) . . . . ?
C5 C6 N2 C7 122.5(2) . . . . ?
C5 C6 N2 N3 -60.3(2) . . . . ?
C7 N2 N3 N4 -0.4(2) . . . . ?
C6 N2 N3 N4 -178.12(15) . . . . ?
C7 N2 N3 Cu1 -170.60(12) . . . . ?
C6 N2 N3 Cu1 11.7(2) . . . . ?
N1 Cu1 N3 N4 -139.61(15) . . . . ?
N1 Cu1 N3 N4 40.39(15) 3 . . . ?
O2 Cu1 N3 N4 125.81(15) . . . . ?
O2 Cu1 N3 N4 -54.19(15) 3 . . . ?
N1 Cu1 N3 N2 28.68(14) . . . . ?
N1 Cu1 N3 N2 -151.32(14) 3 . . . ?
O2 Cu1 N3 N2 -65.90(14) . . . . ?
O2 Cu1 N3 N2 114.10(14) 3 . . . ?
N2 N3 N4 C8 0.6(2) . . . . ?
Cu1 N3 N4 C8 170.32(12) . . . . ?
C7 C8 N4 N3 -0.6(2) . . . . ?
C9 C8 N4 N3 178.22(16) . . . . ?
C11 C12 O1 C15 -6.8(3) . . . . ?
C13 C12 O1 C15 172.24(17) . . . . ?
